data_4347425
loop_
_publ_author_name
'Ovcharenko, Victor'
'Fokin, Sergey'
'Chubakova, Elvina'
'Romanenko, Galina'
'Bogomyakov, Artem'
'Dobrokhotova, Zhanna'
'Lukzen, Nikita'
'Morozov, Vitaly'
'Petrova, Marina'
'Petrova, Maria'
'Zueva, Ekaterina'
'Rozentsveig, Igor'
'Rudyakova, Elena'
'Levkovskaya, Galina'
'Sagdeev, Renad'

_publ_section_title
;
 A Copper-Nitroxide Adduct Exhibiting Separate Single Crystal-to-Single
 Crystal Polymerization-Depolymerization and Spin Crossover Transitions.
;
_journal_issue 12
_journal_name_full 'Inorganic chemistry'
_journal_page_first 5853
_journal_page_last 5861
_journal_paper_doi 10.1021/acs.inorgchem.6b00140
_journal_volume 55
_journal_year 2016
_chemical_formula_sum 'C46 H46 Cu2 F24 N8 O12'
_chemical_formula_weight 1485.99
_space_group_IT_number 2
_space_group_name_Hall '-P 1'
_space_group_name_H-M_alt 'P -1'
_symmetry_cell_setting triclinic
_symmetry_space_group_name_H-M 'P -1'
_atom_sites_solution_hydrogens geom
_atom_sites_solution_primary direct
_atom_sites_solution_secondary difmap
_audit_creation_method SHELXL-97
_cell_angle_alpha 82.820(2)
_cell_angle_beta 65.148(2)
_cell_angle_gamma 81.281(2)
_cell_formula_units_Z 2
_cell_length_a 14.6924(4)
_cell_length_b 14.6676(4)
_cell_length_c 15.4184(5)
_cell_measurement_reflns_used 6573
_cell_measurement_temperature 170(2)
_cell_measurement_theta_max 24.81
_cell_measurement_theta_min 3.01
_cell_volume 2973.20(16)
_computing_cell_refinement 'Bruker SAINT'
_computing_data_collection 'Bruker APEX2'
_computing_data_reduction 'Bruker SAINT'
_computing_molecular_graphics 'Bruker SHELXTL'
_computing_publication_material 'Bruker SHELXTL'
_computing_structure_refinement 'SHELXL-97 (Sheldrick, 1997)'
_computing_structure_solution 'SHELXS-97 (Sheldrick, 1990)'
_diffrn_ambient_temperature 170(2)
_diffrn_measured_fraction_theta_full 0.992
_diffrn_measured_fraction_theta_max 0.992
_diffrn_measurement_device_type 'Bruker APEX-II CCD'
_diffrn_measurement_method '\f and \w scans'
_diffrn_radiation_monochromator graphite
_diffrn_radiation_source 'fine-focus sealed tube'
_diffrn_radiation_type MoK\a
_diffrn_radiation_wavelength 0.71073
_diffrn_reflns_av_R_equivalents 0.0752
_diffrn_reflns_av_sigmaI/netI 0.1083
_diffrn_reflns_limit_h_max 19
_diffrn_reflns_limit_h_min -19
_diffrn_reflns_limit_k_max 19
_diffrn_reflns_limit_k_min -19
_diffrn_reflns_limit_l_max 20
_diffrn_reflns_limit_l_min -19
_diffrn_reflns_number 37804
_diffrn_reflns_theta_full 27.50
_diffrn_reflns_theta_max 27.50
_diffrn_reflns_theta_min 1.97
_diffrn_standards_number 0
_exptl_absorpt_coefficient_mu 0.854
_exptl_absorpt_correction_T_max 0.5330
_exptl_absorpt_correction_T_min 0.3492
_exptl_absorpt_correction_type multi-scan
_exptl_absorpt_process_details sadabs
_exptl_crystal_colour dark
_exptl_crystal_density_diffrn 1.660
_exptl_crystal_density_method 'not measured'
_exptl_crystal_description bulk
_exptl_crystal_F_000 1496
_exptl_crystal_size_max 0.28
_exptl_crystal_size_mid 0.16
_exptl_crystal_size_min 0.16
_refine_diff_density_max 0.528
_refine_diff_density_min -0.439
_refine_diff_density_rms 0.062
_refine_ls_extinction_method none
_refine_ls_goodness_of_fit_ref 0.815
_refine_ls_hydrogen_treatment constr
_refine_ls_matrix_type full
_refine_ls_number_parameters 976
_refine_ls_number_reflns 13517
_refine_ls_number_restraints 0
_refine_ls_restrained_S_all 0.815
_refine_ls_R_factor_all 0.1054
_refine_ls_R_factor_gt 0.0426
_refine_ls_shift/su_max 0.001
_refine_ls_shift/su_mean 0.000
_refine_ls_structure_factor_coef Fsqd
_refine_ls_weighting_details 'calc w=1/[\s^2^(Fo^2^)+(0.0517P)^2^+0.0000P] where P=(Fo^2^+2Fc^2^)/3'
_refine_ls_weighting_scheme calc
_refine_ls_wR_factor_gt 0.0921
_refine_ls_wR_factor_ref 0.1117
_reflns_number_gt 6851
_reflns_number_total 13517
_reflns_threshold_expression >2sigma(I)
_cod_data_source_file ic6b00140_si_001.cif
_cod_data_source_block 188as
_cod_depositor_comments
;
The following automatic conversions were performed:

data item '_symmetry_cell_setting' value 'Triclinic' was changed to
'triclinic' in accordance with the
/home/saulius/struct/COD-crude-data/automatic-downloads/DataCite-retrospective/ACS/depositions/lib/dictionaries/cif_core.dic
dictionary named 'cif_core.dic' version 2.4.2 last updated on
2011-04-26.

Automatic conversion script
Id: cif_fix_values 6909 2019-04-08 15:41:33Z antanas 
;
_cod_original_cell_volume 2973.20(15)
_cod_original_sg_symbol_H-M P-1
_cod_database_code 4347425

loop_
_symmetry_equiv_pos_as_xyz
'x, y, z'
'-x, -y, -z'

loop_
_atom_site_label
_atom_site_type_symbol
_atom_site_fract_x
_atom_site_fract_y
_atom_site_fract_z
_atom_site_U_iso_or_equiv
_atom_site_adp_type
_atom_site_occupancy
_atom_site_symmetry_multiplicity
_atom_site_calc_flag
_atom_site_refinement_flags
_atom_site_disorder_assembly
_atom_site_disorder_group
Cu1 Cu 0.5000 0.5000 0.5000 0.03243(14) Uani 1 2 d S . .
O1 O 0.51036(15) 0.41921(13) 0.40434(15) 0.0353(5) Uani 1 1 d . . .
C1 C 0.5838(3) 0.3272(3) 0.2748(3) 0.0477(9) Uani 1 1 d . . .
F1 F 0.6072(12) 0.2471(11) 0.3222(12) 0.069(5) Uani 0.50 1 d P A 1
F2 F 0.490(2) 0.3194(17) 0.2800(19) 0.089(7) Uani 0.50 1 d P A 1
F3 F 0.6418(18) 0.3342(16) 0.1875(13) 0.068(4) Uani 0.50 1 d P A 1
F1A F 0.5979(14) 0.2486(10) 0.3174(14) 0.078(5) Uani 0.50 1 d P A 2
F2A F 0.4993(17) 0.3334(16) 0.2671(17) 0.057(3) Uani 0.50 1 d P A 2
F3A F 0.6623(17) 0.3147(16) 0.1840(15) 0.070(5) Uani 0.50 1 d P A 2
C2 C 0.5860(2) 0.4087(2) 0.3261(2) 0.0352(8) Uani 1 1 d . A .
C3 C 0.6672(2) 0.4601(2) 0.2838(2) 0.0389(8) Uani 1 1 d . . .
H3A H 0.7189 0.4445 0.2235 0.047 Uiso 1 1 calc R A .
C4 C 0.6748(2) 0.5335(2) 0.3274(2) 0.0336(7) Uani 1 1 d . A .
C5 C 0.7627(3) 0.5915(3) 0.2738(3) 0.0437(9) Uani 1 1 d . . .
F4 F 0.7364(12) 0.6682(11) 0.2279(9) 0.051(4) Uani 0.50 1 d P A 1
F4A F 0.7330(13) 0.6686(12) 0.2376(12) 0.098(6) Uani 0.50 1 d P A 2
F5 F 0.84043(14) 0.54748(14) 0.20507(14) 0.0539(5) Uani 1 1 d . A .
F6 F 0.79964(16) 0.61477(16) 0.33194(15) 0.0717(7) Uani 1 1 d . A .
O2 O 0.61485(15) 0.56264(13) 0.40765(15) 0.0360(5) Uani 1 1 d . . .
Cu2 Cu 0.25721(3) 0.27768(3) 0.22457(3) 0.04087(12) Uani 1 1 d . A .
O3 O 0.11757(15) 0.30848(13) 0.31181(14) 0.0337(5) Uani 1 1 d . . .
C6 C -0.0439(3) 0.3866(3) 0.3797(3) 0.0449(9) Uani 1 1 d . . .
F7 F -0.0756(14) 0.3173(19) 0.4325(18) 0.086(6) Uani 0.50 1 d P B 1
F8 F -0.0307(16) 0.4437(11) 0.4438(15) 0.062(4) Uani 0.50 1 d P B 1
F9 F -0.0723(10) 0.3050(17) 0.4322(14) 0.051(3) Uani 0.50 1 d P B 1
F7A F -0.1247(12) 0.4123(11) 0.3545(15) 0.067(3) Uani 0.50 1 d P B 2
F8A F -0.0415(15) 0.4407(13) 0.4291(15) 0.079(6) Uani 0.50 1 d P B 2
F9A F -0.1105(11) 0.4372(10) 0.3567(12) 0.095(5) Uani 0.50 1 d P B 2
C7 C 0.0567(2) 0.3700(2) 0.2942(2) 0.0338(7) Uani 1 1 d . A .
C8 C 0.0718(2) 0.4230(2) 0.2096(2) 0.0384(8) Uani 1 1 d . . .
H8A H 0.0196 0.4687 0.2069 0.046 Uiso 1 1 calc R B .
C9 C 0.1608(3) 0.4112(2) 0.1289(2) 0.0364(8) Uani 1 1 d . A .
C10 C 0.1699(3) 0.4634(3) 0.0343(3) 0.0531(10) Uani 1 1 d . . .
F10 F 0.24609(19) 0.51392(18) -0.00083(17) 0.0889(8) Uani 1 1 d . B .
F11 F 0.09008(18) 0.52300(17) 0.04177(17) 0.0848(8) Uani 1 1 d . B .
F12 F 0.1840(3) 0.40688(18) -0.02927(19) 0.1294(13) Uani 1 1 d . B .
O4 O 0.23965(16) 0.35881(14) 0.12122(15) 0.0393(5) Uani 1 1 d . . .
O5 O 0.39626(16) 0.25078(15) 0.13558(15) 0.0423(6) Uani 1 1 d . . .
C11 C 0.5606(3) 0.1796(4) 0.0641(3) 0.0651(12) Uani 1 1 d . . .
F13 F 0.5887(8) 0.2704(8) 0.0202(9) 0.060(2) Uani 0.50 1 d P B 1
F14 F 0.5876(11) 0.2447(12) 0.0166(12) 0.159(8) Uani 0.50 1 d P B 1
F15 F 0.6337(13) 0.1327(15) 0.0794(17) 0.122(7) Uani 0.50 1 d P B 1
F13A F 0.5513(13) 0.1456(10) -0.0040(8) 0.078(3) Uani 0.50 1 d P B 2
F14A F 0.5577(15) 0.1124(14) 0.0147(12) 0.182(8) Uani 0.50 1 d P B 2
F15A F 0.6372(11) 0.1483(12) 0.0901(15) 0.068(4) Uani 0.50 1 d P B 2
C12 C 0.4599(2) 0.1917(2) 0.1515(2) 0.0389(8) Uani 1 1 d . A .
C13 C 0.4490(2) 0.1392(2) 0.2360(2) 0.0397(8) Uani 1 1 d . . .
H13A H 0.5026 0.0946 0.2373 0.048 Uiso 1 1 calc R B .
C14 C 0.3613(2) 0.1508(2) 0.3183(2) 0.0330(7) Uani 1 1 d . A .
C15 C 0.3585(3) 0.1022(2) 0.4129(3) 0.0458(9) Uani 1 1 d . . .
F16 F 0.43189(16) 0.03299(14) 0.40090(16) 0.0686(6) Uani 1 1 d . B .
F17 F 0.27307(16) 0.06577(15) 0.46244(16) 0.0744(7) Uani 1 1 d . B .
F18 F 0.3670(2) 0.16038(15) 0.46657(17) 0.0822(8) Uani 1 1 d . B .
O6 O 0.28106(15) 0.20155(13) 0.32766(14) 0.0341(5) Uani 1 1 d . . .
Cu3 Cu 0.0000 0.0000 0.0000 0.03359(14) Uani 1 2 d S . .
O7 O -0.00094(16) 0.11034(14) 0.06111(16) 0.0382(5) Uani 1 1 d . . .
C16 C -0.0623(3) 0.2378(3) 0.1543(3) 0.0525(10) Uani 1 1 d . . .
F19 F -0.0762(18) 0.2993(11) 0.0907(15) 0.117(7) Uani 0.50 1 d P C 1
F20 F 0.0244(14) 0.2341(11) 0.1569(15) 0.095(5) Uani 0.50 1 d P C 1
F21 F -0.1296(9) 0.2642(12) 0.2378(11) 0.087(5) Uani 0.50 1 d P C 1
F19A F -0.1001(13) 0.3037(11) 0.1140(15) 0.089(5) Uani 0.50 1 d P C 2
F20A F -0.1053(14) 0.2518(13) 0.2441(11) 0.126(7) Uani 0.50 1 d P C 2
F21A F 0.0312(14) 0.2564(12) 0.1216(17) 0.148(9) Uani 0.50 1 d P C 2
C17 C -0.0742(3) 0.1420(2) 0.1323(3) 0.0405(8) Uani 1 1 d . C .
C18 C -0.1619(2) 0.1024(2) 0.1900(3) 0.0452(9) Uani 1 1 d . . .
H18A H -0.2109 0.1340 0.2432 0.054 Uiso 1 1 calc R C .
C19 C -0.1804(2) 0.0184(2) 0.1723(3) 0.0389(8) Uani 1 1 d . C .
C20 C -0.2787(3) -0.0207(3) 0.2401(3) 0.0527(10) Uani 1 1 d . . .
F22 F -0.3253(16) -0.0409(14) 0.1872(18) 0.068(4) Uani 0.50 1 d P C 1
F23 F -0.2625(13) -0.0928(15) 0.2880(16) 0.095(7) Uani 0.50 1 d P C 1
F24 F -0.3417(10) 0.0395(14) 0.2981(17) 0.070(4) Uani 0.50 1 d P C 1
F22A F -0.2600(12) -0.1080(15) 0.2734(16) 0.082(4) Uani 0.50 1 d P C 2
F23A F -0.3334(14) 0.0249(17) 0.318(2) 0.116(7) Uani 0.50 1 d P C 2
F24A F -0.3399(17) -0.0272(14) 0.1995(18) 0.079(6) Uani 0.50 1 d P C 2
O8 O -0.12559(16) -0.03207(14) 0.10533(16) 0.0381(5) Uani 1 1 d . . .
O1S O 0.10241(15) -0.09522(13) 0.06000(15) 0.0363(5) Uani 1 1 d . . .
N2S N 0.08956(17) -0.12709(16) 0.14628(19) 0.0318(6) Uani 1 1 d . C .
C3S C 0.0647(2) -0.2241(2) 0.1805(2) 0.0356(8) Uani 1 1 d . . .
C4S C -0.0214(2) -0.2445(2) 0.1577(3) 0.0438(9) Uani 1 1 d . C .
H4SA H -0.0830 -0.2052 0.1937 0.066 Uiso 1 1 calc R . .
H4SB H -0.0327 -0.3096 0.1757 0.066 Uiso 1 1 calc R . .
H4SC H -0.0037 -0.2318 0.0889 0.066 Uiso 1 1 calc R . .
C5S C 0.1603(2) -0.2862(2) 0.1255(2) 0.0429(8) Uani 1 1 d . C .
H5SA H 0.1707 -0.2839 0.0582 0.064 Uiso 1 1 calc R . .
H5SB H 0.1533 -0.3499 0.1534 0.064 Uiso 1 1 calc R . .
H5SC H 0.2183 -0.2647 0.1296 0.064 Uiso 1 1 calc R . .
C6S C 0.0398(2) -0.2219(2) 0.2882(2) 0.0368(8) Uani 1 1 d . C .
C7S C 0.0753(3) -0.3107(2) 0.3337(3) 0.0498(9) Uani 1 1 d . . .
H7SA H 0.1461 -0.3303 0.2934 0.075 Uiso 1 1 calc R C .
H7SB H 0.0337 -0.3594 0.3395 0.075 Uiso 1 1 calc R . .
H7SC H 0.0690 -0.2994 0.3974 0.075 Uiso 1 1 calc R . .
C8S C -0.0706(2) -0.1895(2) 0.3499(3) 0.0478(9) Uani 1 1 d . . .
H8SA H -0.0803 -0.1903 0.4169 0.072 Uiso 1 1 calc R C .
H8SB H -0.1143 -0.2309 0.3448 0.072 Uiso 1 1 calc R . .
H8SC H -0.0878 -0.1264 0.3275 0.072 Uiso 1 1 calc R . .
N9S N 0.09869(18) -0.14514(16) 0.28497(19) 0.0348(6) Uani 1 1 d . . .
O10S O 0.11874(16) -0.13381(14) 0.35566(16) 0.0435(6) Uani 1 1 d . C .
C11S C 0.1156(2) -0.0882(2) 0.2055(2) 0.0302(7) Uani 1 1 d . C .
C12S C 0.1579(2) -0.0010(2) 0.1826(2) 0.0314(7) Uani 1 1 d . . .
C13S C 0.1562(2) 0.0681(2) 0.2399(2) 0.0322(7) Uani 1 1 d . B .
C14S C 0.1037(2) 0.0748(2) 0.3461(2) 0.0377(8) Uani 1 1 d . . .
H14A H 0.1180 0.1325 0.3628 0.045 Uiso 1 1 calc R C .
H14B H 0.1312 0.0222 0.3781 0.045 Uiso 1 1 calc R . .
C15S C -0.0100(2) 0.0742(2) 0.3839(2) 0.0485(9) Uani 1 1 d . C .
H15A H -0.0405 0.0787 0.4535 0.073 Uiso 1 1 calc R . .
H15B H -0.0248 0.0166 0.3689 0.073 Uiso 1 1 calc R . .
H15C H -0.0380 0.1270 0.3536 0.073 Uiso 1 1 calc R . .
N16S N 0.20746(19) 0.13729(17) 0.18377(18) 0.0367(6) Uani 1 1 d . . .
N17S N 0.23985(18) 0.11277(17) 0.09189(18) 0.0355(6) Uani 1 1 d . B .
C18S C 0.2919(3) 0.1744(2) 0.0100(2) 0.0555(10) Uani 1 1 d . . .
H18B H 0.3099 0.1443 -0.0492 0.083 Uiso 1 1 calc R B .
H18C H 0.3533 0.1887 0.0133 0.083 Uiso 1 1 calc R . .
H18D H 0.2476 0.2317 0.0106 0.083 Uiso 1 1 calc R . .
C19S C 0.2111(2) 0.0323(2) 0.0889(2) 0.0351(7) Uani 1 1 d . B .
H19A H 0.2246 0.0026 0.0327 0.042 Uiso 1 1 calc R . .
O1R O 0.37927(15) 0.61324(13) 0.47867(15) 0.0359(5) Uani 1 1 d . . .
N2R N 0.38213(18) 0.66419(16) 0.40318(18) 0.0320(6) Uani 1 1 d . A .
C3R C 0.3932(2) 0.7659(2) 0.3941(2) 0.0342(7) Uani 1 1 d . . .
C4R C 0.2913(2) 0.8109(2) 0.4625(2) 0.0458(9) Uani 1 1 d . A .
H4RA H 0.2832 0.7948 0.5288 0.069 Uiso 1 1 calc R . .
H4RB H 0.2370 0.7884 0.4527 0.069 Uiso 1 1 calc R . .
H4RC H 0.2884 0.8782 0.4498 0.069 Uiso 1 1 calc R . .
C5R C 0.4778(3) 0.7807(2) 0.4217(3) 0.0453(9) Uani 1 1 d . A .
H5RA H 0.4576 0.7654 0.4905 0.068 Uiso 1 1 calc R . .
H5RB H 0.4914 0.8455 0.4065 0.068 Uiso 1 1 calc R . .
H5RC H 0.5390 0.7407 0.3858 0.068 Uiso 1 1 calc R . .
C6R C 0.4139(2) 0.7882(2) 0.2866(2) 0.0367(8) Uani 1 1 d . A .
C7R C 0.3701(3) 0.8834(2) 0.2620(3) 0.0526(10) Uani 1 1 d . . .
H7RA H 0.3865 0.8907 0.1931 0.079 Uiso 1 1 calc R A .
H7RB H 0.3990 0.9309 0.2789 0.079 Uiso 1 1 calc R . .
H7RC H 0.2967 0.8901 0.2980 0.079 Uiso 1 1 calc R . .
C8R C 0.5247(2) 0.7683(2) 0.2194(3) 0.0526(10) Uani 1 1 d . . .
H8RA H 0.5328 0.7830 0.1530 0.079 Uiso 1 1 calc R A .
H8RB H 0.5473 0.7028 0.2281 0.079 Uiso 1 1 calc R . .
H8RC H 0.5651 0.8064 0.2340 0.079 Uiso 1 1 calc R . .
N9R N 0.36204(18) 0.71485(16) 0.27215(18) 0.0336(6) Uani 1 1 d . . .
O10R O 0.33752(16) 0.72029(15) 0.20164(16) 0.0445(6) Uani 1 1 d . A .
C11R C 0.3570(2) 0.6403(2) 0.3351(2) 0.0294(7) Uani 1 1 d . A .
C12R C 0.3229(2) 0.5533(2) 0.3368(2) 0.0302(7) Uani 1 1 d . . .
C13R C 0.3273(2) 0.5010(2) 0.2628(2) 0.0301(7) Uani 1 1 d . A .
C14R C 0.3787(2) 0.5179(2) 0.1562(2) 0.0390(8) Uani 1 1 d . . .
H14C H 0.3429 0.5733 0.1359 0.047 Uiso 1 1 calc R A .
H14D H 0.3735 0.4646 0.1256 0.047 Uiso 1 1 calc R . .
C15R C 0.4894(2) 0.5321(2) 0.1205(2) 0.0487(9) Uani 1 1 d . A .
H15D H 0.5184 0.5429 0.0506 0.073 Uiso 1 1 calc R . .
H15E H 0.5259 0.4769 0.1388 0.073 Uiso 1 1 calc R . .
H15F H 0.4953 0.5858 0.1492 0.073 Uiso 1 1 calc R . .
N16R N 0.28158(18) 0.42450(16) 0.30116(18) 0.0338(6) Uani 1 1 d . . .
N17R N 0.24818(17) 0.42757(16) 0.39816(18) 0.0308(6) Uani 1 1 d . A .
C18R C 0.1951(2) 0.3559(2) 0.4660(2) 0.0406(8) Uani 1 1 d . . .
H18E H 0.1777 0.3720 0.5313 0.061 Uiso 1 1 calc R A .
H18F H 0.2384 0.2970 0.4541 0.061 Uiso 1 1 calc R . .
H18G H 0.1333 0.3502 0.4584 0.061 Uiso 1 1 calc R . .
C19R C 0.2731(2) 0.50156(19) 0.4206(2) 0.0303(7) Uani 1 1 d . A .
H19B H 0.2591 0.5165 0.4835 0.036 Uiso 1 1 calc R . .

loop_
_atom_site_aniso_label
_atom_site_aniso_U_11
_atom_site_aniso_U_22
_atom_site_aniso_U_33
_atom_site_aniso_U_23
_atom_site_aniso_U_13
_atom_site_aniso_U_12
Cu1 0.0376(3) 0.0329(3) 0.0278(3) -0.0008(2) -0.0129(3) -0.0095(2)
O1 0.0401(13) 0.0362(12) 0.0326(14) -0.0036(10) -0.0172(11) -0.0051(10)
C1 0.060(3) 0.044(2) 0.039(3) -0.0092(19) -0.019(2) -0.0041(19)
F1 0.083(7) 0.055(8) 0.059(8) -0.024(6) -0.024(6) 0.024(5)
F2 0.078(8) 0.070(9) 0.131(13) -0.054(9) -0.042(7) -0.011(6)
F3 0.106(12) 0.060(8) 0.035(6) -0.032(4) -0.021(7) 0.002(7)
F1A 0.157(11) 0.025(6) 0.093(9) -0.001(5) -0.090(8) -0.011(6)
F2A 0.066(7) 0.051(5) 0.086(6) -0.018(4) -0.059(6) -0.006(4)
F3A 0.067(6) 0.060(9) 0.062(6) -0.042(5) 0.002(4) -0.003(7)
C2 0.045(2) 0.0335(18) 0.035(2) -0.0041(16) -0.0255(18) 0.0014(15)
C3 0.0395(19) 0.047(2) 0.0286(19) -0.0046(16) -0.0110(16) -0.0066(15)
C4 0.0348(18) 0.0388(18) 0.0279(19) 0.0023(16) -0.0148(16) -0.0041(14)
C5 0.040(2) 0.056(2) 0.035(2) 0.0020(19) -0.0148(18) -0.0105(18)
F4 0.052(8) 0.050(8) 0.040(4) 0.010(4) -0.012(4) -0.004(6)
F4A 0.045(8) 0.068(10) 0.150(12) 0.065(7) -0.026(7) -0.022(7)
F5 0.0399(11) 0.0732(14) 0.0404(13) 0.0000(11) -0.0093(10) -0.0065(10)
F6 0.0738(15) 0.1082(18) 0.0445(14) -0.0031(13) -0.0219(12) -0.0520(14)
O2 0.0422(13) 0.0366(12) 0.0289(13) -0.0003(10) -0.0133(11) -0.0094(10)
Cu2 0.0348(2) 0.0497(3) 0.0314(2) 0.00364(19) -0.01112(19) 0.00246(18)
O3 0.0358(12) 0.0340(12) 0.0320(13) -0.0032(10) -0.0156(10) 0.0006(9)
C6 0.044(2) 0.052(2) 0.037(2) -0.007(2) -0.0176(19) 0.0070(19)
F7 0.085(10) 0.062(8) 0.070(10) -0.005(6) 0.008(7) -0.009(6)
F8 0.092(9) 0.056(5) 0.036(4) -0.028(4) -0.018(4) -0.007(4)
F9 0.027(5) 0.058(7) 0.049(8) 0.008(5) 0.000(5) -0.002(4)
F7A 0.037(4) 0.106(6) 0.058(5) -0.013(4) -0.020(3) -0.004(4)
F8A 0.052(5) 0.116(8) 0.069(10) -0.064(6) -0.008(6) -0.011(4)
F9A 0.050(7) 0.161(12) 0.043(5) 0.006(8) -0.015(5) 0.060(7)
C7 0.0368(18) 0.0352(18) 0.032(2) -0.0082(15) -0.0153(16) -0.0016(14)
C8 0.047(2) 0.0360(18) 0.031(2) -0.0002(15) -0.0173(17) 0.0033(15)
C9 0.050(2) 0.0351(18) 0.033(2) -0.0007(15) -0.0246(18) -0.0083(16)
C10 0.070(3) 0.050(2) 0.039(2) 0.006(2) -0.026(2) -0.001(2)
F10 0.0814(17) 0.1016(19) 0.0648(17) 0.0429(15) -0.0219(14) -0.0190(15)
F11 0.0813(17) 0.0957(18) 0.0696(17) 0.0317(14) -0.0395(14) 0.0082(14)
F12 0.285(4) 0.0738(18) 0.0576(18) -0.0074(15) -0.105(2) 0.005(2)
O4 0.0429(13) 0.0448(13) 0.0291(13) -0.0008(10) -0.0156(11) -0.0006(11)
O5 0.0375(13) 0.0501(14) 0.0356(14) 0.0006(11) -0.0142(11) 0.0013(11)
C11 0.047(3) 0.089(4) 0.041(3) -0.002(3) -0.006(2) 0.009(3)
F13 0.035(4) 0.066(4) 0.064(5) 0.017(3) -0.009(4) -0.015(3)
F14 0.089(8) 0.171(16) 0.099(10) 0.056(10) 0.042(6) 0.036(8)
F15 0.062(9) 0.187(16) 0.057(6) 0.006(9) 0.005(7) 0.067(8)
F13A 0.087(7) 0.102(6) 0.026(3) -0.029(4) -0.002(4) -0.002(4)
F14A 0.077(7) 0.27(2) 0.180(16) -0.186(13) -0.003(11) 0.010(12)
F15A 0.028(6) 0.089(5) 0.076(9) 0.001(5) -0.016(6) -0.001(4)
C12 0.0360(19) 0.045(2) 0.034(2) -0.0125(17) -0.0096(16) -0.0045(16)
C13 0.0371(19) 0.0363(18) 0.042(2) -0.0034(16) -0.0157(17) 0.0056(14)
C14 0.0373(19) 0.0308(17) 0.036(2) -0.0063(15) -0.0181(16) -0.0042(14)
C15 0.050(2) 0.042(2) 0.048(2) -0.0030(18) -0.025(2) 0.0073(17)
F16 0.0656(14) 0.0661(14) 0.0640(15) 0.0078(12) -0.0288(12) 0.0199(11)
F17 0.0578(14) 0.0865(16) 0.0658(16) 0.0327(13) -0.0223(12) -0.0090(12)
F18 0.147(2) 0.0638(15) 0.0650(17) -0.0077(13) -0.0732(17) -0.0042(14)
O6 0.0354(12) 0.0345(12) 0.0320(13) -0.0036(10) -0.0152(10) 0.0023(10)
Cu3 0.0395(3) 0.0313(3) 0.0313(3) -0.0022(2) -0.0152(3) -0.0055(2)
O7 0.0435(14) 0.0348(12) 0.0406(15) -0.0040(11) -0.0216(12) -0.0023(10)
C16 0.062(3) 0.045(2) 0.057(3) -0.013(2) -0.029(3) -0.003(2)
F19 0.265(19) 0.028(5) 0.064(6) 0.004(4) -0.076(9) -0.012(7)
F20 0.094(10) 0.060(6) 0.183(12) -0.045(6) -0.101(10) -0.001(5)
F21 0.082(5) 0.065(7) 0.092(12) -0.047(7) -0.003(5) -0.006(4)
F19A 0.137(8) 0.051(6) 0.121(14) -0.011(6) -0.096(10) 0.002(5)
F20A 0.29(2) 0.060(6) 0.060(8) -0.013(6) -0.093(12) -0.029(11)
F21A 0.069(7) 0.085(10) 0.27(2) -0.095(12) -0.018(9) -0.021(7)
C17 0.048(2) 0.0368(19) 0.045(2) -0.0087(17) -0.0291(19) 0.0057(16)
C18 0.042(2) 0.045(2) 0.049(2) -0.0179(18) -0.0184(18) 0.0045(16)
C19 0.0350(19) 0.043(2) 0.040(2) 0.0035(17) -0.0190(17) 0.0003(15)
C20 0.042(2) 0.054(3) 0.055(3) -0.004(2) -0.016(2) 0.006(2)
F22 0.046(6) 0.092(8) 0.070(6) -0.019(5) -0.015(5) -0.033(7)
F23 0.061(7) 0.106(12) 0.086(8) 0.064(10) -0.023(6) 0.009(6)
F24 0.027(4) 0.076(5) 0.087(11) -0.033(6) 0.001(5) 0.002(4)
F22A 0.035(5) 0.066(5) 0.102(9) 0.024(5) 0.007(5) -0.011(4)
F23A 0.104(11) 0.123(13) 0.071(8) -0.036(8) 0.028(8) -0.035(9)
F24A 0.054(7) 0.086(7) 0.093(12) 0.017(8) -0.034(8) 0.000(4)
O8 0.0435(13) 0.0333(12) 0.0361(14) -0.0015(11) -0.0157(11) -0.0023(10)
O1S 0.0420(13) 0.0403(12) 0.0315(13) -0.0003(10) -0.0195(11) -0.0076(10)
N2S 0.0329(14) 0.0334(14) 0.0296(16) 0.0005(12) -0.0134(13) -0.0050(11)
C3S 0.0374(18) 0.0286(16) 0.044(2) 0.0014(15) -0.0200(17) -0.0069(14)
C4S 0.049(2) 0.0382(19) 0.055(2) 0.0040(17) -0.0304(19) -0.0133(16)
C5S 0.047(2) 0.0336(18) 0.049(2) -0.0065(16) -0.0208(18) -0.0003(15)
C6S 0.0391(19) 0.0313(17) 0.040(2) 0.0060(15) -0.0171(17) -0.0078(14)
C7S 0.064(2) 0.0359(19) 0.051(2) 0.0094(17) -0.029(2) -0.0063(17)
C8S 0.043(2) 0.047(2) 0.045(2) 0.0007(18) -0.0093(18) -0.0092(16)
N9S 0.0387(15) 0.0351(15) 0.0314(16) 0.0017(13) -0.0159(13) -0.0054(12)
O10S 0.0564(15) 0.0459(13) 0.0339(14) 0.0014(11) -0.0239(12) -0.0087(11)
C11S 0.0290(16) 0.0337(17) 0.0271(18) -0.0027(15) -0.0105(14) -0.0038(13)
C12S 0.0326(17) 0.0341(17) 0.0273(18) -0.0015(14) -0.0121(15) -0.0041(13)
C13S 0.0304(17) 0.0346(17) 0.0317(19) -0.0050(15) -0.0114(15) -0.0055(14)
C14S 0.047(2) 0.0376(18) 0.0264(19) -0.0042(15) -0.0102(16) -0.0092(15)
C15S 0.049(2) 0.053(2) 0.034(2) -0.0060(17) -0.0063(17) -0.0063(17)
N16S 0.0444(16) 0.0385(15) 0.0256(16) -0.0052(13) -0.0090(13) -0.0134(12)
N17S 0.0416(15) 0.0366(15) 0.0245(16) -0.0039(12) -0.0057(13) -0.0154(12)
C18S 0.077(3) 0.057(2) 0.027(2) -0.0027(18) -0.0068(19) -0.038(2)
C19S 0.0339(17) 0.0398(18) 0.031(2) -0.0064(15) -0.0104(15) -0.0073(14)
O1R 0.0459(13) 0.0368(12) 0.0288(13) 0.0068(10) -0.0204(11) -0.0081(10)
N2R 0.0357(15) 0.0352(14) 0.0288(16) 0.0019(12) -0.0167(13) -0.0080(11)
C3R 0.0414(19) 0.0303(17) 0.034(2) 0.0028(15) -0.0177(16) -0.0093(14)
C4R 0.057(2) 0.0367(19) 0.042(2) -0.0010(16) -0.0193(19) -0.0038(16)
C5R 0.059(2) 0.0414(19) 0.049(2) 0.0053(17) -0.034(2) -0.0161(17)
C6R 0.0428(19) 0.0371(18) 0.034(2) 0.0053(15) -0.0186(16) -0.0133(15)
C7R 0.074(3) 0.038(2) 0.057(3) 0.0096(18) -0.038(2) -0.0136(18)
C8R 0.049(2) 0.062(2) 0.046(2) 0.0046(19) -0.0153(19) -0.0247(18)
N9R 0.0399(15) 0.0365(15) 0.0294(16) 0.0044(12) -0.0187(13) -0.0105(12)
O10R 0.0562(15) 0.0494(14) 0.0371(14) 0.0092(11) -0.0286(12) -0.0134(11)
C11R 0.0295(16) 0.0327(17) 0.0249(18) 0.0023(14) -0.0111(14) -0.0040(13)
C12R 0.0302(16) 0.0343(17) 0.0264(18) 0.0015(14) -0.0121(14) -0.0058(13)
C13R 0.0294(16) 0.0367(17) 0.0230(18) 0.0000(14) -0.0103(14) -0.0037(14)
C14R 0.047(2) 0.0439(19) 0.0259(19) -0.0040(15) -0.0122(16) -0.0094(16)
C15R 0.046(2) 0.060(2) 0.033(2) -0.0054(18) -0.0074(17) -0.0082(17)
N16R 0.0390(15) 0.0375(15) 0.0229(15) -0.0053(12) -0.0094(12) -0.0058(12)
N17R 0.0343(14) 0.0335(14) 0.0233(15) -0.0020(12) -0.0087(12) -0.0087(11)
C18R 0.054(2) 0.0366(18) 0.0275(19) -0.0024(15) -0.0106(17) -0.0125(16)
C19R 0.0299(16) 0.0360(17) 0.0249(18) -0.0031(14) -0.0109(14) -0.0035(13)

loop_
_atom_type_symbol
_atom_type_description
_atom_type_scat_dispersion_real
_atom_type_scat_dispersion_imag
_atom_type_scat_source
C C 0.0033 0.0016 'International Tables Vol C Tables 4.2.6.8 and 6.1.1.4'
H H 0.0000 0.0000 'International Tables Vol C Tables 4.2.6.8 and 6.1.1.4'
N N 0.0061 0.0033 'International Tables Vol C Tables 4.2.6.8 and 6.1.1.4'
O O 0.0106 0.0060 'International Tables Vol C Tables 4.2.6.8 and 6.1.1.4'
F F 0.0171 0.0103 'International Tables Vol C Tables 4.2.6.8 and 6.1.1.4'
Cu Cu 0.3201 1.2651 'International Tables Vol C Tables 4.2.6.8 and 6.1.1.4'

loop_
_geom_angle_atom_site_label_1
_geom_angle_atom_site_label_2
_geom_angle_atom_site_label_3
_geom_angle
_geom_angle_site_symmetry_1
_geom_angle_site_symmetry_3
O1 Cu1 O1 179.999(1) . 2_666
O1 Cu1 O2 91.64(9) . .
O1 Cu1 O2 88.36(9) 2_666 .
O1 Cu1 O2 88.36(9) . 2_666
O1 Cu1 O2 91.64(9) 2_666 2_666
O2 Cu1 O2 179.999(1) . 2_666
O1 Cu1 O1R 97.25(8) . .
O1 Cu1 O1R 82.75(8) 2_666 .
O2 Cu1 O1R 94.08(7) . .
O2 Cu1 O1R 85.92(7) 2_666 .
O1 Cu1 O1R 82.75(8) . 2_666
O1 Cu1 O1R 97.25(8) 2_666 2_666
O2 Cu1 O1R 85.92(7) . 2_666
O2 Cu1 O1R 94.08(7) 2_666 2_666
O1R Cu1 O1R 179.999(2) . 2_666
C2 O1 Cu1 123.99(19) . .
F2 C1 F1 104.5(13) . .
F2 C1 F3 107.0(16) . .
F1 C1 F3 113.2(13) . .
F2 C1 F1A 98.5(14) . .
F1 C1 F1A 6.5(16) . .
F3 C1 F1A 113.8(13) . .
F2 C1 F3A 114.5(15) . .
F1 C1 F3A 98.5(12) . .
F3 C1 F3A 15(2) . .
F1A C1 F3A 99.3(13) . .
F2 C1 F2A 11(2) . .
F1 C1 F2A 115.7(14) . .
F3 C1 F2A 99.0(16) . .
F1A C1 F2A 109.5(14) . .
F3A C1 F2A 108.5(15) . .
F2 C1 C2 113.3(11) . .
F1 C1 C2 107.8(8) . .
F3 C1 C2 111.0(11) . .
F1A C1 C2 112.7(9) . .
F3A C1 C2 116.2(9) . .
F2A C1 C2 110.0(10) . .
O1 C2 C3 128.5(3) . .
O1 C2 C1 112.9(3) . .
C3 C2 C1 118.6(3) . .
O1 C2 Cu1 34.55(13) . .
C3 C2 Cu1 94.5(2) . .
C1 C2 Cu1 146.2(2) . .
C4 C3 C2 121.5(3) . .
C4 C3 Cu1 61.29(18) . .
C2 C3 Cu1 60.46(18) . .
O2 C4 C3 127.9(3) . .
O2 C4 C5 113.3(3) . .
C3 C4 C5 118.8(3) . .
O2 C4 Cu1 34.30(13) . .
C3 C4 Cu1 93.77(19) . .
C5 C4 Cu1 147.3(2) . .
F4A C5 F4 5.5(12) . .
F4A C5 F6 105.9(8) . .
F4 C5 F6 109.6(6) . .
F4A C5 F5 109.5(8) . .
F4 C5 F5 104.4(6) . .
F6 C5 F5 105.5(3) . .
F4A C5 C4 110.6(8) . .
F4 C5 C4 112.0(7) . .
F6 C5 C4 111.6(3) . .
F5 C5 C4 113.3(3) . .
C4 O2 Cu1 124.43(19) . .
O4 Cu2 O6 176.33(8) . .
O4 Cu2 O5 86.53(9) . .
O6 Cu2 O5 91.75(9) . .
O4 Cu2 O3 91.90(9) . .
O6 Cu2 O3 89.76(8) . .
O5 Cu2 O3 178.20(9) . .
O4 Cu2 N16S 95.10(9) . .
O6 Cu2 N16S 88.18(8) . .
O5 Cu2 N16S 91.72(9) . .
O3 Cu2 N16S 89.29(8) . .
O4 Cu2 N16R 90.56(8) . .
O6 Cu2 N16R 86.45(8) . .
O5 Cu2 N16R 97.79(8) . .
O3 Cu2 N16R 81.34(8) . .
N16S Cu2 N16R 169.21(8) . .
C7 O3 Cu2 124.9(2) . .
F7 C6 F8A 106.6(16) . .
F7 C6 F9A 113.5(11) . .
F8A C6 F9A 94.2(13) . .
F7 C6 F7A 97.8(11) . .
F8A C6 F7A 110.3(13) . .
F9A C6 F7A 19.3(12) . .
F7 C6 F9 5(2) . .
F8A C6 F9 110.2(14) . .
F9A C6 F9 116.3(9) . .
F7A C6 F9 99.6(9) . .
F7 C6 F8 102.6(14) . .
F8A C6 F8 8.1(18) . .
F9A C6 F8 102.3(11) . .
F7A C6 F8 118.2(11) . .
F9 C6 F8 105.7(11) . .
F7 C6 C7 115.8(11) . .
F8A C6 C7 111.9(10) . .
F9A C6 C7 112.5(8) . .
F7A C6 C7 113.5(9) . .
F9 C6 C7 110.7(9) . .
F8 C6 C7 108.4(8) . .
F9A F7A C6 67(3) . .
C6 F8A F9A 45.0(10) . .
F7A F9A C6 93(4) . .
F7A F9A F8A 126(4) . .
C6 F9A F8A 40.7(8) . .
O3 C7 C8 128.1(3) . .
O3 C7 C6 113.4(3) . .
C8 C7 C6 118.5(3) . .
O3 C7 Cu2 33.90(13) . .
C8 C7 Cu2 94.3(2) . .
C6 C7 Cu2 147.0(2) . .
C7 C8 C9 121.6(3) . .
C7 C8 Cu2 60.71(17) . .
C9 C8 Cu2 61.05(17) . .
O4 C9 C8 127.8(3) . .
O4 C9 C10 112.4(3) . .
C8 C9 C10 119.8(3) . .
O4 C9 Cu2 33.81(14) . .
C8 C9 Cu2 94.0(2) . .
C10 C9 Cu2 146.1(3) . .
F12 C10 F11 108.1(3) . .
F12 C10 F10 107.4(4) . .
F11 C10 F10 104.6(3) . .
F12 C10 C9 110.9(3) . .
F11 C10 C9 113.5(3) . .
F10 C10 C9 111.9(3) . .
C9 O4 Cu2 125.1(2) . .
C12 O5 Cu2 125.1(2) . .
F15 C11 F14 109.7(12) . .
F15 C11 F13A 108.9(13) . .
F14 C11 F13A 90.9(12) . .
F15 C11 F14A 90.5(13) . .
F14 C11 F14A 112.4(13) . .
F13A C11 F14A 24.2(11) . .
F15 C11 F13 109.7(10) . .
F14 C11 F13 10.6(14) . .
F13A C11 F13 100.7(7) . .
F14A C11 F13 122.8(10) . .
F15 C11 F15A 13.7(16) . .
F14 C11 F15A 102.8(12) . .
F13A C11 F15A 121.7(12) . .
F14A C11 F15A 104.1(12) . .
F13 C11 F15A 100.7(8) . .
F15 C11 C12 116.1(10) . .
F14 C11 C12 116.7(9) . .
F13A C11 C12 111.7(8) . .
F14A C11 C12 108.6(9) . .
F13 C11 C12 108.7(7) . .
F15A C11 C12 111.4(9) . .
F14 F13 C11 32(4) . .
F13 F14 C11 137(5) . .
F14A F13A C11 83(4) . .
F13A F14A C11 72(4) . .
O5 C12 C13 128.2(3) . .
O5 C12 C11 113.0(3) . .
C13 C12 C11 118.8(3) . .
O5 C12 Cu2 33.74(14) . .
C13 C12 Cu2 94.6(2) . .
C11 C12 Cu2 146.5(3) . .
C12 C13 C14 121.0(3) . .
C12 C13 Cu2 60.33(17) . .
C14 C13 Cu2 60.99(17) . .
O6 C14 C13 127.8(3) . .
O6 C14 C15 113.0(3) . .
C13 C14 C15 119.1(3) . .
O6 C14 Cu2 33.75(14) . .
C13 C14 Cu2 94.1(2) . .
C15 C14 Cu2 146.7(2) . .
F18 C15 F16 107.4(3) . .
F18 C15 F17 107.6(3) . .
F16 C15 F17 106.1(3) . .
F18 C15 C14 111.0(3) . .
F16 C15 C14 112.9(3) . .
F17 C15 C14 111.4(3) . .
C14 O6 Cu2 125.2(2) . .
O8 Cu3 O8 180.0 . 2
O8 Cu3 O7 88.15(9) . 2
O8 Cu3 O7 91.85(9) 2 2
O8 Cu3 O7 91.85(9) . .
O8 Cu3 O7 88.15(9) 2 .
O7 Cu3 O7 180.0 2 .
O8 Cu3 O1S 94.63(8) . .
O8 Cu3 O1S 85.37(8) 2 .
O7 Cu3 O1S 84.62(8) 2 .
O7 Cu3 O1S 95.38(8) . .
O8 Cu3 O1S 85.37(8) . 2
O8 Cu3 O1S 94.63(8) 2 2
O7 Cu3 O1S 95.38(8) 2 2
O7 Cu3 O1S 84.62(8) . 2
O1S Cu3 O1S 180.0 . 2
C17 O7 Cu3 124.1(2) . .
F20A C16 F19 120.9(13) . .
F20A C16 F19A 105.2(13) . .
F19 C16 F19A 17.2(19) . .
F20A C16 F20 89.8(12) . .
F19 C16 F20 114.2(13) . .
F19A C16 F20 124.7(11) . .
F20A C16 F21 18.5(14) . .
F19 C16 F21 105.6(13) . .
F19A C16 F21 88.9(13) . .
F20 C16 F21 106.6(12) . .
F20A C16 F21A 108.2(13) . .
F19 C16 F21A 89.1(12) . .
F19A C16 F21A 101.5(12) . .
F20 C16 F21A 25.7(16) . .
F21 C16 F21A 121.2(12) . .
F20A C16 C17 113.3(9) . .
F19 C16 C17 108.8(8) . .
F19A C16 C17 113.2(7) . .
F20 C16 C17 108.3(8) . .
F21 C16 C17 113.5(8) . .
F21A C16 C17 114.5(8) . .
O7 C17 C18 128.3(3) . .
O7 C17 C16 113.3(3) . .
C18 C17 C16 118.4(3) . .
O7 C17 Cu3 34.68(14) . .
C18 C17 Cu3 93.9(2) . .
C16 C17 Cu3 147.0(3) . .
C19 C18 C17 122.0(3) . .
C19 C18 Cu3 61.04(19) . .
C17 C18 Cu3 61.00(19) . .
O8 C19 C18 127.9(3) . .
O8 C19 C20 113.5(3) . .
C18 C19 C20 118.6(3) . .
O8 C19 Cu3 34.01(14) . .
C18 C19 Cu3 94.0(2) . .
C20 C19 Cu3 147.3(3) . .
F22A C20 F23 14(2) . .
F22A C20 F24 120.5(15) . .
F23 C20 F24 109.5(16) . .
F22A C20 F23A 104.9(16) . .
F23 C20 F23A 92.9(17) . .
F24 C20 F23A 18(2) . .
F22A C20 F22 97.5(14) . .
F23 C20 F22 109.5(14) . .
F24 C20 F22 105.6(14) . .
F23A C20 F22 118.1(14) . .
F22A C20 F24A 104.7(13) . .
F23 C20 F24A 115.1(14) . .
F24 C20 F24A 93.1(14) . .
F23A C20 F24A 106.1(15) . .
F22 C20 F24A 12(2) . .
F22A C20 C19 110.9(7) . .
F23 C20 C19 111.6(8) . .
F24 C20 C19 112.2(9) . .
F23A C20 C19 115.5(11) . .
F22 C20 C19 108.3(10) . .
F24A C20 C19 114.0(10) . .
C19 O8 Cu3 124.9(2) . .
N2S O1S Cu3 132.49(17) . .
O1S N2S C11S 125.7(2) . .
O1S N2S C3S 120.6(2) . .
C11S N2S C3S 112.3(2) . .
N2S C3S C4S 110.7(2) . .
N2S C3S C6S 100.3(2) . .
C4S C3S C6S 115.4(3) . .
N2S C3S C5S 105.6(2) . .
C4S C3S C5S 109.5(3) . .
C6S C3S C5S 114.5(3) . .
N9S C6S C7S 109.8(2) . .
N9S C6S C8S 105.5(2) . .
C7S C6S C8S 110.6(3) . .
N9S C6S C3S 100.5(2) . .
C7S C6S C3S 115.0(3) . .
C8S C6S C3S 114.4(3) . .
O10S N9S C11S 126.7(2) . .
O10S N9S C6S 121.4(2) . .
C11S N9S C6S 111.4(2) . .
N2S C11S N9S 108.4(2) . .
N2S C11S C12S 123.7(3) . .
N9S C11S C12S 127.8(3) . .
C19S C12S C13S 104.9(3) . .
C19S C12S C11S 122.3(3) . .
C13S C12S C11S 132.8(3) . .
N16S C13S C12S 109.9(3) . .
N16S C13S C14S 120.1(3) . .
C12S C13S C14S 129.9(3) . .
C13S C14S C15S 112.8(3) . .
C13S N16S N17S 105.4(2) . .
C13S N16S Cu2 131.2(2) . .
N17S N16S Cu2 123.03(17) . .
C19S N17S N16S 112.0(2) . .
C19S N17S C18S 126.2(3) . .
N16S N17S C18S 121.6(2) . .
N17S C19S C12S 107.7(3) . .
N2R O1R Cu1 130.19(17) . .
O1R N2R C11R 125.7(2) . .
O1R N2R C3R 120.9(2) . .
C11R N2R C3R 112.2(2) . .
N2R C3R C5R 110.0(2) . .
N2R C3R C4R 105.5(2) . .
C5R C3R C4R 111.4(3) . .
N2R C3R C6R 99.8(2) . .
C5R C3R C6R 115.6(3) . .
C4R C3R C6R 113.5(3) . .
N9R C6R C7R 110.4(2) . .
N9R C6R C8R 105.3(3) . .
C7R C6R C8R 111.1(3) . .
N9R C6R C3R 100.3(2) . .
C7R C6R C3R 115.5(3) . .
C8R C6R C3R 113.2(3) . .
O10R N9R C11R 125.9(2) . .
O10R N9R C6R 121.9(2) . .
C11R N9R C6R 111.7(2) . .
N2R C11R N9R 107.8(2) . .
N2R C11R C12R 124.2(3) . .
N9R C11R C12R 127.8(3) . .
C19R C12R C13R 104.4(2) . .
C19R C12R C11R 123.1(3) . .
C13R C12R C11R 132.5(3) . .
N16R C13R C12R 110.0(2) . .
N16R C13R C14R 120.3(3) . .
C12R C13R C14R 129.6(3) . .
C13R C14R C15R 113.5(3) . .
C13R N16R N17R 105.6(2) . .
C13R N16R Cu2 133.3(2) . .
N17R N16R Cu2 121.09(17) . .
C19R N17R N16R 111.8(2) . .
C19R N17R C18R 125.3(3) . .
N16R N17R C18R 122.9(2) . .
N17R C19R C12R 108.3(3) . .

loop_
_geom_bond_atom_site_label_1
_geom_bond_atom_site_label_2
_geom_bond_distance
_geom_bond_site_symmetry_2
Cu1 O1 1.948(2) .
Cu1 O1 1.948(2) 2_666
Cu1 O2 1.9603(19) .
Cu1 O2 1.9603(19) 2_666
Cu1 O1R 2.340(2) .
Cu1 O1R 2.340(2) 2_666
O1 C2 1.257(4) .
C1 F2 1.36(2) .
C1 F1 1.380(19) .
C1 F3 1.26(2) .
C1 F1A 1.287(19) .
C1 F3A 1.40(2) .
C1 F2A 1.284(17) .
C1 C2 1.525(5) .
C2 C3 1.384(4) .
C3 C4 1.379(4) .
C4 O2 1.262(3) .
C4 C5 1.528(4) .
C5 F4A 1.295(19) .
C5 F4 1.346(17) .
C5 F6 1.325(4) .
C5 F5 1.332(4) .
Cu2 O4 1.949(2) .
Cu2 O6 1.950(2) .
Cu2 O5 1.936(2) .
Cu2 O3 1.943(2) .
Cu2 N16S 2.517(2) .
Cu2 N16R 2.718(2) .
O3 C7 1.259(3) .
C6 F7 1.24(2) .
C6 F8A 1.18(2) .
C6 F9A 1.280(13) .
C6 F7A 1.385(15) .
C6 F9 1.37(2) .
C6 F8 1.46(2) .
C6 C7 1.521(5) .
F7A F9A 0.46(3) .
F8A F9A 1.80(3) .
C7 C8 1.382(4) .
C8 C9 1.381(4) .
C9 O4 1.258(4) .
C9 C10 1.523(5) .
C10 F12 1.294(4) .
C10 F11 1.324(4) .
C10 F10 1.318(4) .
O5 C12 1.257(4) .
C11 F15 1.28(2) .
C11 F14 1.139(15) .
C11 F13A 1.282(17) .
C11 F14A 1.34(2) .
C11 F13 1.451(14) .
C11 F15A 1.348(19) .
C11 C12 1.530(5) .
F13 F14 0.39(3) .
F13A F14A 0.55(3) .
C12 C13 1.389(4) .
C13 C14 1.383(4) .
C14 O6 1.259(3) .
C14 C15 1.528(4) .
C15 F18 1.313(4) .
C15 F16 1.332(4) .
C15 F17 1.319(4) .
Cu3 O8 1.954(2) .
Cu3 O8 1.954(2) 2
Cu3 O7 1.967(2) 2
Cu3 O7 1.967(2) .
Cu3 O1S 2.298(2) .
Cu3 O1S 2.298(2) 2
O7 C17 1.250(4) .
C16 F20A 1.286(16) .
C16 F19 1.308(17) .
C16 F19A 1.267(15) .
C16 F20 1.285(15) .
C16 F21 1.312(14) .
C16 F21A 1.310(18) .
C16 C17 1.537(5) .
C17 C18 1.387(5) .
C18 C19 1.383(4) .
C19 O8 1.255(4) .
C19 C20 1.531(5) .
C20 F22A 1.351(18) .
C20 F23 1.263(15) .
C20 F24 1.30(2) .
C20 F23A 1.33(3) .
C20 F22 1.345(18) .
C20 F24A 1.312(18) .
O1S N2S 1.298(3) .
N2S C11S 1.341(4) .
N2S C3S 1.498(4) .
C3S C4S 1.527(4) .
C3S C6S 1.545(4) .
C3S C5S 1.524(4) .
C6S N9S 1.505(4) .
C6S C7S 1.528(4) .
C6S C8S 1.531(4) .
N9S O10S 1.278(3) .
N9S C11S 1.346(4) .
C11S C12S 1.445(4) .
C12S C19S 1.388(4) .
C12S C13S 1.418(4) .
C13S N16S 1.345(4) .
C13S C14S 1.497(4) .
C14S C15S 1.522(4) .
N16S N17S 1.368(3) .
N17S C19S 1.325(4) .
N17S C18S 1.452(4) .
O1R N2R 1.291(3) .
N2R C11R 1.348(4) .
N2R C3R 1.508(4) .
C3R C5R 1.524(4) .
C3R C4R 1.528(4) .
C3R C6R 1.555(4) .
C6R N9R 1.496(4) .
C6R C7R 1.520(4) .
C6R C8R 1.524(4) .
N9R O10R 1.272(3) .
N9R C11R 1.358(3) .
C11R C12R 1.433(4) .
C12R C19R 1.382(4) .
C12R C13R 1.427(4) .
C13R N16R 1.338(3) .
C13R C14R 1.499(4) .
C14R C15R 1.521(4) .
N16R N17R 1.369(3) .
N17R C19R 1.323(3) .
N17R C18R 1.447(4) .
